data_2202641
loop_
_publ_author_name
'Therrien, Bruno'
'S\"uss-Fink, Georg'

_publ_section_title
;[2,6-Bis(3,4-dihydro-2<i>H</i>-pyrrol-5-yl)pyridine-\k^3^<i>N</i>]trichlororhodium(III)
 monohydrate
;
_journal_issue 9
_journal_name_full 'Acta Crystallographica Section E'
_journal_page_first m806
_journal_page_last m808
_journal_paper_doi 10.1107/S1600536803018440
_journal_volume 59
_journal_year 2003
_chemical_formula_iupac '[Rh Cl3 (C13 H15 N3)] , H2 O'
_chemical_formula_moiety 'C13 H15 Cl3 N3 Rh1 , H2 O'
_chemical_formula_sum 'C13 H17 Cl3 N3 O Rh'
_chemical_formula_weight 440.56
_chemical_name_systematic
;
[2,6-Bis(3,4-dihydro-2H-pyrrol-5-yl)pyridine-\k^3^N]trichlororhodium(III)
monohydrate
;
_space_group_IT_number 15
_symmetry_cell_setting monoclinic
_symmetry_space_group_name_Hall '-C 2yc'
_symmetry_space_group_name_H-M 'C 1 2/c 1'
_atom_sites_solution_hydrogens geom
_atom_sites_solution_primary direct
_atom_sites_solution_secondary difmap
_audit_creation_method SHELXL97
_cell_angle_alpha 90
_cell_angle_beta 126.57(3)
_cell_angle_gamma 90
_cell_formula_units_Z 8
_cell_length_a 18.682(4)
_cell_length_b 14.821(3)
_cell_length_c 14.819(3)
_cell_measurement_reflns_used 6717
_cell_measurement_temperature 153(2)
_cell_measurement_theta_max 25.85
_cell_measurement_theta_min 1.90
_cell_volume 3295.4(17)
_computing_cell_refinement 'CELL in IPDS'
_computing_data_collection 'EXPOSE in IPDS (Stoe & Cie, 2000)'
_computing_data_reduction 'INTEGRATE in IPDS'
_computing_molecular_graphics 'ORTEP-3 (Farrugia, 1997)'
_computing_publication_material SHELXL97
_computing_structure_refinement 'SHELXL97 (Sheldrick, 1997)'
_computing_structure_solution 'SHELXS97 (Sheldrick, 1997)'
_diffrn_ambient_temperature 153(2)
_diffrn_detector_area_resol_mean 0.81\%A
_diffrn_measured_fraction_theta_full 0.977
_diffrn_measured_fraction_theta_max 0.977
_diffrn_measurement_device_type 'Stoe IPDS'
_diffrn_measurement_method '\f oscillation'
_diffrn_radiation_monochromator graphite
_diffrn_radiation_source 'fine-focus sealed tube'
_diffrn_radiation_type MoK\a
_diffrn_radiation_wavelength 0.71073
_diffrn_reflns_av_R_equivalents 0.052
_diffrn_reflns_av_sigmaI/netI 0.068
_diffrn_reflns_limit_h_max 22
_diffrn_reflns_limit_h_min -21
_diffrn_reflns_limit_k_max 18
_diffrn_reflns_limit_k_min -16
_diffrn_reflns_limit_l_max 18
_diffrn_reflns_limit_l_min -18
_diffrn_reflns_number 8555
_diffrn_reflns_theta_full 25.91
_diffrn_reflns_theta_max 25.91
_diffrn_reflns_theta_min 1.93
_diffrn_standards_decay_% 0
_diffrn_standards_interval_time 0
_diffrn_standards_number 0
_exptl_absorpt_coefficient_mu 1.523
_exptl_absorpt_correction_T_max 0.820
_exptl_absorpt_correction_T_min 0.798
_exptl_absorpt_correction_type multi-scan
_exptl_absorpt_process_details '(Blessing, 1995)'
_exptl_crystal_colour red
_exptl_crystal_density_diffrn 1.776
_exptl_crystal_density_meas ?
_exptl_crystal_density_method 'not measured'
_exptl_crystal_description block
_exptl_crystal_F_000 1760
_exptl_crystal_size_max 0.23
_exptl_crystal_size_mid 0.18
_exptl_crystal_size_min 0.13
_refine_diff_density_max 0.47
_refine_diff_density_min -0.44
_refine_ls_extinction_method none
_refine_ls_goodness_of_fit_ref 0.886
_refine_ls_hydrogen_treatment mixed
_refine_ls_matrix_type full
_refine_ls_number_parameters 190
_refine_ls_number_reflns 3136
_refine_ls_number_restraints 0
_refine_ls_restrained_S_all 0.886
_refine_ls_R_factor_all 0.061
_refine_ls_R_factor_gt 0.036
_refine_ls_shift/su_max <0.001
_refine_ls_shift/su_mean 0.000
_refine_ls_structure_factor_coef Fsqd
_refine_ls_weighting_details 'calc w = 1/[\s^2^(Fo^2^)+(0.0406P)^2^] where P=(Fo^2^+2Fc^2^)/3'
_refine_ls_weighting_scheme calc
_refine_ls_wR_factor_gt 0.074
_refine_ls_wR_factor_ref 0.079
_reflns_number_gt 2127
_reflns_number_total 3136
_reflns_threshold_expression I>2\s(I)
_cod_data_source_file fl6053.cif
_cod_data_source_block I
_cod_depositor_comments
;
The following automatic conversions were performed:

'_exptl_crystal_density_meas' value 'not measured' was changed to '?'
- the value is perceived as not measured.

Automatic conversion script
Id: cif_fix_values 3008 2015-01-20 13:52:24Z robertas 
;
_cod_original_sg_symbol_H-M 'C 2/c'
_cod_database_code 2202641
_cod_database_fobs_code 2202641

loop_
_symmetry_equiv_pos_as_xyz
'x, y, z'
'-x, y, -z+1/2'
'x+1/2, y+1/2, z'
'-x+1/2, y+1/2, -z+1/2'
'-x, -y, -z'
'x, -y, z-1/2'
'-x+1/2, -y+1/2, -z'
'x+1/2, -y+1/2, z-1/2'

loop_
_atom_site_label
_atom_site_fract_x
_atom_site_fract_y
_atom_site_fract_z
_atom_site_U_iso_or_equiv
_atom_site_adp_type
_atom_site_calc_flag
_atom_site_refinement_flags
_atom_site_occupancy
_atom_site_disorder_assembly
_atom_site_disorder_group
_atom_site_type_symbol
C1 0.1537(4) 0.1416(3) 0.4399(5) 0.0394(13) Uani d . 1 . . C
H1A 0.1287 0.1825 0.3767 0.047 Uiso calc R 1 . . H
H1B 0.2039 0.1707 0.5067 0.047 Uiso calc R 1 . . H
C2 0.0837(4) 0.1143(4) 0.4563(6) 0.0561(16) Uani d . 1 . . C
H2A 0.0308 0.1514 0.4103 0.067 Uiso calc R 1 . . H
H2B 0.1068 0.1214 0.5344 0.067 Uiso calc R 1 . . H
C3 0.0619(3) 0.0159(3) 0.4212(4) 0.0325(11) Uani d . 1 . . C
H3A 0.0651 -0.0200 0.4782 0.039 Uiso calc R 1 . . H
H3B 0.0030 0.0095 0.3506 0.039 Uiso calc R 1 . . H
C4 0.1323(3) -0.0101(3) 0.4093(3) 0.0261(10) Uani d . 1 . . C
C5 0.1513(3) -0.0996(3) 0.3850(3) 0.0258(10) Uani d . 1 . . C
C6 0.1109(3) -0.1813(3) 0.3746(4) 0.0306(11) Uani d . 1 . . C
H6 0.0660 -0.1851 0.3840 0.037 Uiso calc R 1 . . H
C7 0.1395(3) -0.2573(3) 0.3498(4) 0.0340(12) Uani d . 1 . . C
H7 0.1133 -0.3128 0.3423 0.041 Uiso calc R 1 . . H
C8 0.2068(3) -0.2517(3) 0.3358(4) 0.0303(11) Uani d . 1 . . C
H8 0.2257 -0.3028 0.3191 0.036 Uiso calc R 1 . . H
C9 0.2445(3) -0.1694(3) 0.3472(4) 0.0261(10) Uani d . 1 . . C
C10 0.3155(3) -0.1463(3) 0.3357(3) 0.0248(10) Uani d . 1 . . C
C11 0.3631(4) -0.2071(3) 0.3082(4) 0.0348(12) Uani d . 1 . . C
H11A 0.3217 -0.2396 0.2388 0.042 Uiso calc R 1 . . H
H11B 0.4000 -0.2500 0.3682 0.042 Uiso calc R 1 . . H
C12 0.4195(4) -0.1416(3) 0.2961(4) 0.0373(12) Uani d . 1 . . C
H12A 0.3975 -0.1373 0.2181 0.045 Uiso calc R 1 . . H
H12B 0.4811 -0.1615 0.3406 0.045 Uiso calc R 1 . . H
C13 0.4120(3) -0.0503(3) 0.3383(4) 0.0332(11) Uani d . 1 . . C
H13A 0.4678 -0.0344 0.4092 0.040 Uiso calc R 1 . . H
H13B 0.3962 -0.0031 0.2840 0.040 Uiso calc R 1 . . H
N1 0.1814(3) 0.0558(3) 0.4178(3) 0.0272(9) Uani d . 1 . . N
N2 0.2167(2) -0.0958(2) 0.3718(3) 0.0215(8) Uani d . 1 . . N
N3 0.3408(2) -0.0632(2) 0.3524(3) 0.0234(8) Uani d . 1 . . N
O1 0.5096(3) 0.1842(3) 0.4181(4) 0.0717(13) Uani d . 1 . . O
H1W 0.4313 0.1842 0.3792 0.086 Uiso d . 1 . . H
H2W 0.5230 0.1206 0.3962 0.086 Uiso d . 1 . . H
Cl1 0.34436(9) 0.16333(7) 0.42372(10) 0.0354(3) Uani d . 1 . . Cl
Cl2 0.17228(8) 0.05304(8) 0.20050(9) 0.0340(3) Uani d . 1 . . Cl
Cl3 0.37853(8) -0.01363(8) 0.58291(8) 0.0311(3) Uani d . 1 . . Cl
Rh1 0.27517(3) 0.02125(2) 0.39239(3) 0.02457(11) Uani d . 1 . . Rh

loop_
_atom_site_aniso_label
_atom_site_aniso_U_11
_atom_site_aniso_U_22
_atom_site_aniso_U_33
_atom_site_aniso_U_12
_atom_site_aniso_U_13
_atom_site_aniso_U_23
C1 0.049(4) 0.028(3) 0.049(3) 0.005(2) 0.034(3) -0.003(2)
C2 0.060(5) 0.040(3) 0.095(5) -0.004(3) 0.061(4) -0.009(3)
C3 0.032(3) 0.040(3) 0.029(2) 0.003(2) 0.020(2) 0.003(2)
C4 0.025(3) 0.027(2) 0.025(2) -0.002(2) 0.014(2) 0.0012(18)
C5 0.023(3) 0.031(3) 0.020(2) -0.001(2) 0.011(2) 0.0016(18)
C6 0.033(3) 0.031(3) 0.030(2) -0.009(2) 0.020(2) -0.0010(19)
C7 0.040(3) 0.026(3) 0.033(3) -0.013(2) 0.021(3) -0.001(2)
C8 0.034(3) 0.024(2) 0.029(2) -0.002(2) 0.016(2) -0.0029(18)
C9 0.030(3) 0.019(2) 0.025(2) -0.0003(19) 0.014(2) -0.0022(17)
C10 0.027(3) 0.021(2) 0.023(2) -0.0020(19) 0.012(2) -0.0051(17)
C11 0.038(3) 0.030(3) 0.047(3) -0.002(2) 0.031(3) -0.009(2)
C12 0.048(4) 0.033(3) 0.045(3) 0.003(2) 0.035(3) -0.003(2)
C13 0.036(3) 0.036(3) 0.039(3) -0.007(2) 0.028(3) -0.006(2)
N1 0.031(3) 0.025(2) 0.0293(19) 0.0050(18) 0.0198(19) 0.0018(15)
N2 0.025(2) 0.0148(18) 0.0217(17) -0.0027(15) 0.0125(17) -0.0006(13)
N3 0.028(2) 0.0197(19) 0.0213(17) -0.0007(16) 0.0142(17) -0.0022(14)
O1 0.069(4) 0.062(3) 0.090(3) -0.001(2) 0.050(3) 0.010(2)
Cl1 0.0424(8) 0.0208(6) 0.0441(7) -0.0052(5) 0.0264(6) -0.0031(5)
Cl2 0.0342(8) 0.0294(6) 0.0309(6) 0.0005(5) 0.0155(6) 0.0027(5)
Cl3 0.0371(7) 0.0300(6) 0.0269(5) -0.0042(5) 0.0194(5) -0.0027(5)
Rh1 0.0296(2) 0.01756(17) 0.02976(18) -0.00054(17) 0.01946(16) -0.00173(16)

loop_
_atom_type_symbol
_atom_type_description
_atom_type_scat_dispersion_real
_atom_type_scat_dispersion_imag
_atom_type_scat_source
C C 0.0033 0.0016 'International Tables Vol C Tables 4.2.6.8 and 6.1.1.4'
H H 0.0000 0.0000 'International Tables Vol C Tables 4.2.6.8 and 6.1.1.4'
N N 0.0061 0.0033 'International Tables Vol C Tables 4.2.6.8 and 6.1.1.4'
O O 0.0106 0.0060 'International Tables Vol C Tables 4.2.6.8 and 6.1.1.4'
Cl Cl 0.1484 0.1585 'International Tables Vol C Tables 4.2.6.8 and 6.1.1.4'
Rh Rh -1.1178 0.9187 'International Tables Vol C Tables 4.2.6.8 and 6.1.1.4'

loop_
_geom_angle_atom_site_label_1
_geom_angle_atom_site_label_2
_geom_angle_atom_site_label_3
_geom_angle
_geom_angle_publ_flag
N1 C1 C2 104.7(4) ?
N1 C1 H1A 110.8 ?
C2 C1 H1A 110.8 ?
N1 C1 H1B 110.8 ?
C2 C1 H1B 110.8 ?
H1A C1 H1B 108.9 ?
C1 C2 C3 106.3(4) ?
C1 C2 H2A 110.5 ?
C3 C2 H2A 110.5 ?
C1 C2 H2B 110.5 ?
C3 C2 H2B 110.5 ?
H2A C2 H2B 108.7 ?
C4 C3 C2 102.4(4) ?
C4 C3 H3A 111.3 ?
C2 C3 H3A 111.3 ?
C4 C3 H3B 111.3 ?
C2 C3 H3B 111.3 ?
H3A C3 H3B 109.2 ?
N1 C4 C5 116.3(4) ?
N1 C4 C3 114.9(4) ?
C5 C4 C3 128.7(4) ?
N2 C5 C6 120.1(4) ?
N2 C5 C4 111.6(4) ?
C6 C5 C4 128.3(4) ?
C5 C6 C7 117.9(5) ?
C5 C6 H6 121.0 ?
C7 C6 H6 121.0 ?
C6 C7 C8 121.0(4) ?
C6 C7 H7 119.5 ?
C8 C7 H7 119.5 ?
C9 C8 C7 118.6(4) ?
C9 C8 H8 120.7 ?
C7 C8 H8 120.7 ?
N2 C9 C8 120.1(4) ?
N2 C9 C10 111.2(4) ?
C8 C9 C10 128.7(4) ?
N3 C10 C9 116.9(4) ?
N3 C10 C11 114.9(4) ?
C9 C10 C11 128.3(4) ?
C10 C11 C12 102.5(4) ?
C10 C11 H11A 111.3 ?
C12 C11 H11A 111.3 ?
C10 C11 H11B 111.3 ?
C12 C11 H11B 111.3 ?
H11A C11 H11B 109.2 ?
C11 C12 C13 106.1(4) ?
C11 C12 H12A 110.5 ?
C13 C12 H12A 110.5 ?
C11 C12 H12B 110.5 ?
C13 C12 H12B 110.5 ?
H12A C12 H12B 108.7 ?
N3 C13 C12 104.6(4) ?
N3 C13 H13A 110.8 ?
C12 C13 H13A 110.8 ?
N3 C13 H13B 110.8 ?
C12 C13 H13B 110.8 ?
H13A C13 H13B 108.9 ?
C4 N1 C1 110.4(4) ?
C4 N1 Rh1 115.1(3) ?
C1 N1 Rh1 134.4(3) ?
C5 N2 C9 122.3(4) ?
C5 N2 Rh1 118.7(3) ?
C9 N2 Rh1 119.0(3) ?
C10 N3 C13 110.8(4) ?
C10 N3 Rh1 114.8(3) ?
C13 N3 Rh1 134.4(3) ?
H1W O1 H2W 106.8 ?
N2 Rh1 N1 78.12(15) yes
N2 Rh1 N3 78.03(14) yes
N1 Rh1 N3 156.08(15) yes
N2 Rh1 Cl3 88.58(10) ?
N1 Rh1 Cl3 90.85(11) ?
N3 Rh1 Cl3 90.46(10) ?
N2 Rh1 Cl2 90.62(10) ?
N1 Rh1 Cl2 89.98(11) ?
N3 Rh1 Cl2 88.37(10) ?
Cl3 Rh1 Cl2 178.70(4) yes
N2 Rh1 Cl1 177.27(10) yes
N1 Rh1 Cl1 99.64(11) yes
N3 Rh1 Cl1 104.25(11) yes
Cl3 Rh1 Cl1 89.90(5) ?
Cl2 Rh1 Cl1 90.94(5) ?

loop_
_geom_bond_atom_site_label_1
_geom_bond_atom_site_label_2
_geom_bond_site_symmetry_2
_geom_bond_distance
_geom_bond_publ_flag
C1 N1 . 1.481(6) ?
C1 C2 . 1.519(7) ?
C1 H1A . 0.9700 ?
C1 H1B . 0.9700 ?
C2 C3 . 1.521(7) ?
C2 H2A . 0.9700 ?
C2 H2B . 0.9700 ?
C3 C4 . 1.478(6) ?
C3 H3A . 0.9700 ?
C3 H3B . 0.9700 ?
C4 N1 . 1.294(6) ?
C4 C5 . 1.472(6) ?
C5 N2 . 1.348(6) ?
C5 C6 . 1.386(6) ?
C6 C7 . 1.386(7) ?
C6 H6 . 0.9300 ?
C7 C8 . 1.393(7) ?
C7 H7 . 0.9300 ?
C8 C9 . 1.368(6) ?
C8 H8 . 0.9300 ?
C9 N2 . 1.349(5) ?
C9 C10 . 1.474(7) ?
C10 N3 . 1.290(5) ?
C10 C11 . 1.483(6) ?
C11 C12 . 1.520(7) ?
C11 H11A . 0.9700 ?
C11 H11B . 0.9700 ?
C12 C13 . 1.533(6) ?
C12 H12A . 0.9700 ?
C12 H12B . 0.9700 ?
C13 N3 . 1.476(6) ?
C13 H13A . 0.9700 ?
C13 H13B . 0.9700 ?
N1 Rh1 . 2.064(4) yes
N2 Rh1 . 1.975(3) yes
N3 Rh1 . 2.071(4) yes
O1 H1W . 1.2117 ?
O1 H2W . 1.0731 ?
Cl1 Rh1 . 2.3677(12) yes
Cl2 Rh1 . 2.3431(16) yes
Cl3 Rh1 . 2.3389(15) yes

loop_
_geom_hbond_atom_site_label_D
_geom_hbond_atom_site_label_H
_geom_hbond_atom_site_label_A
_geom_hbond_distance_DH
_geom_hbond_distance_HA
_geom_hbond_distance_DA
_geom_hbond_angle_DHA
O1 H1W Cl1 1.21 2.11 3.153(5) 142

loop_
_geom_torsion_atom_site_label_1
_geom_torsion_atom_site_label_2
_geom_torsion_atom_site_label_3
_geom_torsion_atom_site_label_4
_geom_torsion
N1 C1 C2 C3 -10.4(6)
C1 C2 C3 C4 10.7(6)
C2 C3 C4 N1 -7.6(5)
C2 C3 C4 C5 174.9(5)
N1 C4 C5 N2 -2.3(5)
C3 C4 C5 N2 175.2(4)
N1 C4 C5 C6 178.2(4)
C3 C4 C5 C6 -4.4(7)
N2 C5 C6 C7 -0.4(6)
C4 C5 C6 C7 179.1(4)
C5 C6 C7 C8 0.1(7)
C6 C7 C8 C9 0.1(7)
C7 C8 C9 N2 0.2(7)
C7 C8 C9 C10 -179.5(4)
N2 C9 C10 N3 1.4(6)
C8 C9 C10 N3 -178.9(4)
N2 C9 C10 C11 -179.4(4)
C8 C9 C10 C11 0.3(8)
N3 C10 C11 C12 -6.8(5)
C9 C10 C11 C12 173.9(4)
C10 C11 C12 C13 9.9(5)
C11 C12 C13 N3 -9.9(5)
C5 C4 N1 C1 178.9(4)
C3 C4 N1 C1 1.1(5)
C5 C4 N1 Rh1 1.1(5)
C3 C4 N1 Rh1 -176.7(3)
C2 C1 N1 C4 6.1(6)
C2 C1 N1 Rh1 -176.8(4)
C6 C5 N2 C9 0.7(6)
C4 C5 N2 C9 -178.9(4)
C6 C5 N2 Rh1 -178.0(3)
C4 C5 N2 Rh1 2.4(5)
C8 C9 N2 C5 -0.6(6)
C10 C9 N2 C5 179.2(4)
C8 C9 N2 Rh1 178.1(3)
C10 C9 N2 Rh1 -2.2(5)
C9 C10 N3 C13 179.8(4)
C11 C10 N3 C13 0.5(5)
C9 C10 N3 Rh1 0.0(5)
C11 C10 N3 Rh1 -179.4(3)
C12 C13 N3 C10 6.1(5)
C12 C13 N3 Rh1 -174.1(3)
C5 N2 Rh1 N1 -1.5(3)
C9 N2 Rh1 N1 179.8(3)
C5 N2 Rh1 N3 -179.6(3)
C9 N2 Rh1 N3 1.7(3)
C5 N2 Rh1 Cl3 89.7(3)
C9 N2 Rh1 Cl3 -89.0(3)
C5 N2 Rh1 Cl2 -91.4(3)
C9 N2 Rh1 Cl2 90.0(3)
C4 N1 Rh1 N2 0.1(3)
C1 N1 Rh1 N2 -176.9(5)
C4 N1 Rh1 N3 4.8(5)
C1 N1 Rh1 N3 -172.2(4)
C4 N1 Rh1 Cl3 -88.2(3)
C1 N1 Rh1 Cl3 94.7(4)
C4 N1 Rh1 Cl2 90.8(3)
C1 N1 Rh1 Cl2 -86.3(4)
C4 N1 Rh1 Cl1 -178.3(3)
C1 N1 Rh1 Cl1 4.7(4)
C10 N3 Rh1 N2 -0.9(3)
C13 N3 Rh1 N2 179.3(4)
C10 N3 Rh1 N1 -5.6(5)
C13 N3 Rh1 N1 174.6(4)
C10 N3 Rh1 Cl3 87.6(3)
C13 N3 Rh1 Cl3 -92.3(4)
C10 N3 Rh1 Cl2 -91.8(3)
C13 N3 Rh1 Cl2 88.3(4)
C10 N3 Rh1 Cl1 177.6(3)
C13 N3 Rh1 Cl1 -2.2(4)
